data_7060753
loop_
_publ_author_name
'Melnikov, Stanislav N.'
'Evstifeev, Igor S.'
'Nikolaveskii, Stanislav A.'
'Ananyev, Ivan V.'
'Varaksina, Evgenia A.'
'Taydakov, Ilya V.'
'Goloveshkin, Alexander S.'
'Sidorov, Aleksey A.'
'Kiskin, Mikhail A.'
'Eremenko, Igor L.'

_publ_section_title
;
 The effect of terminal N-donor aromatic ligands on the sensitization and
 emission of lanthanide ions in Zn2Ln (Ln = Eu, Tb) complexes with
 4-biphenylcarboxylate anions
;
_journal_issue 30
_journal_name_full 'New Journal of Chemistry'
_journal_page_first 13349
_journal_page_last 13359
_journal_paper_doi 10.1039/D0NJ05994C
_journal_volume 45
_journal_year 2021
_chemical_formula_moiety 'C92 H72 Eu N3 O15 Zn2, 3.25(C2 H3 N)'
_chemical_formula_sum 'C98.5 H81.75 Eu N6.25 O15 Zn2'
_chemical_formula_weight 1875.65
_space_group_crystal_system monoclinic
_space_group_IT_number 14
_space_group_name_Hall '-P 2yn'
_space_group_name_H-M_alt 'P 1 21/n 1'
_atom_sites_solution_hydrogens geom
_atom_sites_solution_primary dual
_audit_creation_date 2020-12-01
_audit_creation_method
;
Olex2 1.3
(compiled 2020.07.31 svn.rc2a77460 for OlexSys, GUI svn.r6145)
;
_audit_update_record
;
2020-12-01 deposited with the CCDC.	2021-06-15 downloaded from the CCDC.
;
_cell_angle_alpha 90
_cell_angle_beta 102.100(2)
_cell_angle_gamma 90
_cell_formula_units_Z 4
_cell_length_a 17.717(2)
_cell_length_b 28.415(4)
_cell_length_c 18.868(3)
_cell_measurement_reflns_used 3774
_cell_measurement_temperature 296.15
_cell_measurement_theta_max 20.81
_cell_measurement_theta_min 2.35
_cell_volume 9288(2)
_computing_molecular_graphics 'Olex2 1.3 (Dolomanov et al., 2009)'
_computing_publication_material 'Olex2 1.3 (Dolomanov et al., 2009)'
_computing_structure_refinement 'XL  (Sheldrick, 2008)'
_computing_structure_solution 'SHELXS-97 (Sheldrick, 1990)'
_diffrn_ambient_temperature 296.15
_diffrn_measured_fraction_theta_full 0.999
_diffrn_measured_fraction_theta_max 0.999
_diffrn_measurement_device_type 'Bruker APEX-II CCD'
_diffrn_measurement_method '\f and \w scans'
_diffrn_radiation_monochromator graphite
_diffrn_radiation_type MoK\a
_diffrn_radiation_wavelength 0.71073
_diffrn_reflns_av_R_equivalents 0.1267
_diffrn_reflns_av_unetI/netI 0.1371
_diffrn_reflns_Laue_measured_fraction_full 0.999
_diffrn_reflns_Laue_measured_fraction_max 0.999
_diffrn_reflns_limit_h_max 22
_diffrn_reflns_limit_h_min -22
_diffrn_reflns_limit_k_max 35
_diffrn_reflns_limit_k_min -35
_diffrn_reflns_limit_l_max 23
_diffrn_reflns_limit_l_min -23
_diffrn_reflns_number 66712
_diffrn_reflns_point_group_measured_fraction_full 0.999
_diffrn_reflns_point_group_measured_fraction_max 0.999
_diffrn_reflns_theta_full 25.242
_diffrn_reflns_theta_max 26.373
_diffrn_reflns_theta_min 1.316
_diffrn_standards_number 0
_exptl_absorpt_coefficient_mu 1.245
_exptl_absorpt_correction_T_max 0.7449
_exptl_absorpt_correction_T_min 0.6151
_exptl_absorpt_correction_type multi-scan
_exptl_crystal_colour colourless
_exptl_crystal_colour_primary colourless
_exptl_crystal_density_diffrn 1.341
_exptl_crystal_description prism
_exptl_crystal_F_000 3838
_exptl_crystal_preparation Luminescent
_exptl_crystal_recrystallization_method 'Vapour deposition'
_exptl_crystal_size_max 0.15
_exptl_crystal_size_mid 0.12
_exptl_crystal_size_min 0.05
_refine_diff_density_max 1.381
_refine_diff_density_min -1.987
_refine_diff_density_rms 0.139
_refine_ls_extinction_method none
_refine_ls_goodness_of_fit_ref 1.030
_refine_ls_hydrogen_treatment constr
_refine_ls_matrix_type full
_refine_ls_number_parameters 1112
_refine_ls_number_reflns 18997
_refine_ls_number_restraints 52
_refine_ls_restrained_S_all 1.030
_refine_ls_R_factor_all 0.1739
_refine_ls_R_factor_gt 0.0867
_refine_ls_shift/su_max 0.001
_refine_ls_shift/su_mean 0.000
_refine_ls_structure_factor_coef Fsqd
_refine_ls_weighting_details 'w=1/[\s^2^(Fo^2^)+(0.0769P)^2^+75.5039P] where P=(Fo^2^+2Fc^2^)/3'
_refine_ls_weighting_scheme calc
_refine_ls_wR_factor_gt 0.2008
_refine_ls_wR_factor_ref 0.2409
_reflns_Friedel_coverage 0.000
_reflns_number_gt 9445
_reflns_number_total 18997
_reflns_threshold_expression 'I > 2\s(I)'
_cod_data_source_file d0nj05994c2.cif
_cod_data_source_block znn
_cod_depositor_comments 'Adding full bibliography for 7060753--7060757.cif.'
_cod_original_formula_sum 'C98.50 H81.75 Eu N6.25 O15 Zn2'
_cod_database_code 7060753
_shelxl_version_number 2014/6
_shelx_space_group_comment
;
The symmetry employed for this shelxl refinement is uniquely defined
by the following loop, which should always be used as a source of
symmetry information in preference to the above space-group names.
They are only intended as comments.
;
_shelx_estimated_absorpt_t_max 0.940
_shelx_estimated_absorpt_t_min 0.835
_olex2_refinement_description
;
1. Fixed Uiso
 At 1.2 times of:
  All C(H) groups
 At 1.5 times of:
  All C(H,H,H) groups
2. Restrained distances
 N1S-C1S = N2S_$1-C3S_$1 = N3S_$2-C5S_$2 = N4S_$3-C7S_$3
 1.2 with sigma of 0.01
 N95-C93
 0.001 with sigma of 2.63
 C1S-C2S = C3S_$1-C4S_$1 = C5S_$2-C6S_$2 = C7S_$3-C8S_$3
 1.4 with sigma of 0.01
 N2SA-C3SA
 1.2 with sigma of 0.01
 C3SA-C4SA
 1.4 with sigma of 0.01
 N1S-C2S = N2S_$1-C4S_$1 = N3S_$2-C6S_$2 = N4S_$3-C8S_$3
 2.6 with sigma of 0.02
 N2SA-C4SA
 2.6 with sigma of 0.02
3. Uiso/Uaniso restraints and constraints
Uanis(C72) \\sim Ueq, Uanis(C71) \\sim Ueq, Uanis(C78) \\sim Ueq, Uanis(C77)
\\sim Ueq: with sigma of 0.001 and sigma for terminal atoms of 0.002
Uanis(C1S) \\sim Ueq, Uanis(C2S) \\sim Ueq: with sigma of 0.01 and sigma for
terminal atoms of 0.02
4. Others
 Sof(N2SA)=Sof(C3SA)=Sof(C4SA)=Sof(H4SD)=Sof(H4SE)=Sof(H4SF)=0.5*(1-FVAR(2))
 Sof(C4S)=Sof(H4SA)=Sof(H4SB)=Sof(H4SC)=Sof(C3S)=Sof(N2S)=0.5*FVAR(2)
 Fixed Sof: N1S(0.75) C2S(0.75) H2SA(0.75) H2SB(0.75) H2SC(0.75) C1S(0.75)
 C7S(0.5) N4S(0.5) C8S(0.5) H8SA(0.5) H8SB(0.5) H8SC(0.5) C93(0.5) H93A(0.5)
 H93B(0.5) H93C(0.5) C94(0.5) N95(0.5)
5.a Me refined with riding coordinates:
 C2S(H2SA,H2SB,H2SC), C4SA(H4SD,H4SE,H4SF), C6S(H6SA,H6SB,H6SC), C8S(H8SA,H8SB,
 H8SC)
5.b Aromatic/amide H refined with riding coordinates:
 C3(H3), C4(H4), C6(H6), C7(H7), C9(H9), C10(H10), C11(H11), C12(H12),
 C13(H13), C16(H16), C17(H17), C19(H19), C20(H20), C22(H22), C23(H23), C24(H24),
  C25(H25), C26(H26), C29(H29), C30(H30), C32(H32), C33(H33), C35(H35),
 C36(H36), C37(H37), C38(H38), C39(H39), C42(H42), C43(H43), C45(H45), C46(H46),
  C48(H48), C49(H49), C50(H50), C51(H51), C52(H52), C55(H55), C56(H56),
 C58(H58), C59(H59), C61(H61), C62(H62), C63(H63), C64(H64), C65(H65), C68(H68),
  C69(H69), C71(H71), C72(H72), C74(H74), C75(H75), C76(H76), C77(H77),
 C78(H78), C81(H81), C82(H82), C83(H83), C88(H88), C89(H89), C90(H90)
5.c Idealised Me refined as rotating group:
 C84(H84A,H84B,H84C), C85(H85A,H85B,H85C), C91(H91A,H91B,H91C), C92(H92A,H92B,
 H92C), C4S(H4SA,H4SB,H4SC), C93(H93A,H93B,H93C)
;
_olex2_submission_special_instructions 'No special instructions were received'

loop_
_space_group_symop_operation_xyz
'x, y, z'
'-x+1/2, y+1/2, -z+1/2'
'-x, -y, -z'
'x-1/2, -y-1/2, z-1/2'

loop_
_atom_site_label
_atom_site_type_symbol
_atom_site_fract_x
_atom_site_fract_y
_atom_site_fract_z
_atom_site_U_iso_or_equiv
_atom_site_adp_type
_atom_site_occupancy
_atom_site_site_symmetry_order
_atom_site_calc_flag
_atom_site_refinement_flags_posn
_atom_site_refinement_flags_adp
_atom_site_refinement_flags_occupancy
_atom_site_disorder_assembly
_atom_site_disorder_group
Eu1 Eu 0.25693(3) 0.25998(2) 0.20566(3) 0.03215(15) Uani 1 1 d . . . . .
Zn1 Zn 0.08712(6) 0.30817(4) 0.04637(6) 0.0337(3) Uani 1 1 d . . . . .
Zn2 Zn 0.42748(6) 0.31140(4) 0.36539(6) 0.0331(3) Uani 1 1 d . . . . .
N1 N 0.0104(4) 0.3337(3) -0.0409(4) 0.038(2) Uani 1 1 d . . . . .
N2 N 0.5067(5) 0.3371(3) 0.4522(4) 0.040(2) Uani 1 1 d . . . . .
N3 N 0.2525(6) 0.1576(4) 0.2159(5) 0.054(3) Uani 1 1 d . . . . .
O1 O 0.1363(4) 0.2611(3) -0.0029(3) 0.0398(17) Uani 1 1 d . . . . .
O2 O 0.2138(4) 0.2271(2) 0.0906(3) 0.0383(17) Uani 1 1 d . . . . .
O3 O 0.0289(4) 0.2829(3) 0.1146(4) 0.0399(17) Uani 1 1 d . . . . .
O4 O 0.1303(4) 0.2789(3) 0.2058(4) 0.0417(18) Uani 1 1 d . . . . .
O5 O 0.1456(4) 0.3662(3) 0.0740(4) 0.0454(19) Uani 1 1 d . . . . .
O6 O 0.2455(4) 0.3206(3) 0.1194(4) 0.0445(19) Uani 1 1 d . . . . .
O7 O 0.3857(4) 0.2739(3) 0.2069(4) 0.0436(19) Uani 1 1 d . . . . .
O8 O 0.4863(3) 0.2841(3) 0.2978(3) 0.0381(17) Uani 1 1 d . . . . .
O9 O 0.2975(5) 0.2355(3) 0.3252(4) 0.058(2) Uani 1 1 d . . . . .
O10 O 0.3775(4) 0.2668(3) 0.4195(3) 0.0402(17) Uani 1 1 d . . . . .
O11 O 0.2686(4) 0.3298(3) 0.2747(4) 0.0453(19) Uani 1 1 d . . . . .
O12 O 0.3668(4) 0.3688(3) 0.3412(4) 0.0424(18) Uani 1 1 d . . . . .
O13 O 0.1948(4) 0.1826(3) 0.2203(4) 0.0442(18) Uani 1 1 d . . . . .
O14 O 0.3123(4) 0.1787(3) 0.2044(4) 0.0447(19) Uani 1 1 d . . . . .
O15 O 0.2499(5) 0.1148(3) 0.2197(5) 0.069(3) Uani 1 1 d . . . . .
C1 C 0.1904(6) 0.2340(4) 0.0244(6) 0.037(2) Uani 1 1 d . . . . .
C2 C 0.2313(5) 0.2087(4) -0.0277(5) 0.036(2) Uani 1 1 d . . . . .
C3 C 0.2943(6) 0.1794(4) 0.0007(6) 0.043(3) Uani 1 1 d . . . . .
H3 H 0.3089 0.1739 0.0503 0.052 Uiso 1 1 calc R U . . .
C4 C 0.3340(6) 0.1590(5) -0.0473(6) 0.054(3) Uani 1 1 d . . . . .
H4 H 0.3748 0.1388 -0.0295 0.064 Uiso 1 1 calc R U . . .
C5 C 0.3143(6) 0.1680(4) -0.1225(5) 0.041(3) Uani 1 1 d . . . . .
C6 C 0.2516(7) 0.1954(4) -0.1469(6) 0.050(3) Uani 1 1 d . . . . .
H6 H 0.2354 0.2001 -0.1966 0.060 Uiso 1 1 calc R U . . .
C7 C 0.2112(7) 0.2164(4) -0.1009(6) 0.050(3) Uani 1 1 d . . . . .
H7 H 0.1698 0.2360 -0.1195 0.060 Uiso 1 1 calc R U . . .
C8 C 0.3617(7) 0.1489(5) -0.1717(6) 0.061(4) Uani 1 1 d . . . . .
C9 C 0.3303(8) 0.1348(5) -0.2401(7) 0.070(4) Uani 1 1 d . . . . .
H9 H 0.2769 0.1360 -0.2558 0.084 Uiso 1 1 calc R U . . .
C10 C 0.3740(9) 0.1186(6) -0.2876(7) 0.087(5) Uani 1 1 d . . . . .
H10 H 0.3499 0.1076 -0.3331 0.104 Uiso 1 1 calc R U . . .
C11 C 0.4491(9) 0.1188(6) -0.2686(7) 0.079(4) Uani 1 1 d . . . . .
H11 H 0.4779 0.1076 -0.3010 0.094 Uiso 1 1 calc R U . . .
C12 C 0.4881(8) 0.1357(5) -0.1996(8) 0.075(4) Uani 1 1 d . . . . .
H12 H 0.5416 0.1367 -0.1866 0.090 Uiso 1 1 calc R U . . .
C13 C 0.4417(7) 0.1508(5) -0.1520(7) 0.061(3) Uani 1 1 d . . . . .
H13 H 0.4650 0.1622 -0.1065 0.073 Uiso 1 1 calc R U . . .
C14 C 0.0596(6) 0.2725(4) 0.1795(6) 0.038(3) Uani 1 1 d . . . . .
C15 C 0.0113(5) 0.2531(4) 0.2263(5) 0.040(3) Uani 1 1 d . . . . .
C16 C -0.0670(6) 0.2472(4) 0.2002(6) 0.051(3) Uani 1 1 d . . . . .
H16 H -0.0888 0.2551 0.1524 0.062 Uiso 1 1 calc R U . . .
C17 C -0.1120(6) 0.2300(4) 0.2441(6) 0.050(3) Uani 1 1 d . . . . .
H17 H -0.1651 0.2290 0.2264 0.060 Uiso 1 1 calc R U . . .
C18 C -0.0838(6) 0.2140(4) 0.3129(6) 0.045(3) Uani 1 1 d . . . . .
C19 C -0.0047(6) 0.2203(4) 0.3392(6) 0.043(3) Uani 1 1 d . . . . .
H19 H 0.0168 0.2114 0.3866 0.052 Uiso 1 1 calc R U . . .
C20 C 0.0423(5) 0.2392(4) 0.2970(5) 0.039(2) Uani 1 1 d . . . . .
H20 H 0.0948 0.2428 0.3159 0.047 Uiso 1 1 calc R U . . .
C21 C -0.1349(6) 0.1932(4) 0.3584(6) 0.046(3) Uani 1 1 d . . . . .
C22 C -0.1231(7) 0.2046(5) 0.4328(7) 0.060(3) Uani 1 1 d . . . . .
H22 H -0.0843 0.2253 0.4542 0.072 Uiso 1 1 calc R U . . .
C23 C -0.1710(9) 0.1842(5) 0.4721(9) 0.077(4) Uani 1 1 d . . . . .
H23 H -0.1639 0.1902 0.5216 0.092 Uiso 1 1 calc R U . . .
C24 C -0.2293(9) 0.1550(6) 0.4393(8) 0.084(5) Uani 1 1 d . . . . .
H24 H -0.2635 0.1433 0.4664 0.100 Uiso 1 1 calc R U . . .
C25 C -0.2391(9) 0.1423(6) 0.3682(9) 0.094(5) Uani 1 1 d . . . . .
H25 H -0.2777 0.1215 0.3471 0.113 Uiso 1 1 calc R U . . .
C26 C -0.1887(7) 0.1620(5) 0.3281(7) 0.068(4) Uani 1 1 d . . . . .
H26 H -0.1926 0.1533 0.2800 0.082 Uiso 1 1 calc R U . . .
C27 C 0.2161(6) 0.3607(4) 0.1041(5) 0.038(3) Uani 1 1 d . . . . .
C28 C 0.2673(6) 0.4024(4) 0.1206(6) 0.039(2) Uani 1 1 d . . . . .
C29 C 0.3449(6) 0.3972(4) 0.1512(5) 0.040(3) Uani 1 1 d . . . . .
H29 H 0.3659 0.3672 0.1599 0.048 Uiso 1 1 calc R U . . .
C30 C 0.3913(6) 0.4364(4) 0.1688(6) 0.044(3) Uani 1 1 d . . . . .
H30 H 0.4432 0.4323 0.1902 0.053 Uiso 1 1 calc R U . . .
C31 C 0.3626(6) 0.4810(4) 0.1556(6) 0.044(3) Uani 1 1 d . . . . .
C32 C 0.2856(6) 0.4863(4) 0.1237(7) 0.058(3) Uani 1 1 d . . . . .
H32 H 0.2653 0.5163 0.1138 0.069 Uiso 1 1 calc R U . . .
C33 C 0.2385(6) 0.4477(4) 0.1063(6) 0.049(3) Uani 1 1 d . . . . .
H33 H 0.1868 0.4520 0.0848 0.059 Uiso 1 1 calc R U . . .
C34 C 0.4121(6) 0.5226(4) 0.1769(7) 0.049(3) Uani 1 1 d . . . . .
C35 C 0.3846(7) 0.5637(4) 0.2023(6) 0.054(3) Uani 1 1 d . . . . .
H35 H 0.3326 0.5653 0.2040 0.064 Uiso 1 1 calc R U . . .
C36 C 0.4302(7) 0.6016(5) 0.2248(7) 0.059(3) Uani 1 1 d . . . . .
H36 H 0.4097 0.6283 0.2421 0.070 Uiso 1 1 calc R U . . .
C37 C 0.5075(8) 0.5999(5) 0.2217(8) 0.076(4) Uani 1 1 d . . . . .
H37 H 0.5397 0.6253 0.2381 0.091 Uiso 1 1 calc R U . . .
C38 C 0.5370(7) 0.5604(5) 0.1939(8) 0.070(4) Uani 1 1 d . . . . .
H38 H 0.5885 0.5598 0.1902 0.084 Uiso 1 1 calc R U . . .
C39 C 0.4902(6) 0.5220(4) 0.1717(7) 0.053(3) Uani 1 1 d . . . . .
H39 H 0.5105 0.4957 0.1531 0.063 Uiso 1 1 calc R U . . .
C40 C 0.4555(6) 0.2700(4) 0.2353(5) 0.035(2) Uani 1 1 d . . . . .
C41 C 0.5078(5) 0.2477(4) 0.1914(5) 0.032(2) Uani 1 1 d . . . . .
C42 C 0.5838(5) 0.2376(4) 0.2215(5) 0.040(3) Uani 1 1 d . . . . .
H42 H 0.6037 0.2455 0.2696 0.048 Uiso 1 1 calc R U . . .
C43 C 0.6311(6) 0.2158(4) 0.1812(5) 0.042(3) Uani 1 1 d . . . . .
H43 H 0.6815 0.2078 0.2032 0.051 Uiso 1 1 calc R U . . .
C44 C 0.6033(6) 0.2059(4) 0.1080(5) 0.038(2) Uani 1 1 d . . . . .
C45 C 0.5268(6) 0.2158(4) 0.0792(6) 0.043(3) Uani 1 1 d . . . . .
H45 H 0.5068 0.2086 0.0308 0.052 Uiso 1 1 calc R U . . .
C46 C 0.4797(5) 0.2356(4) 0.1190(5) 0.037(2) Uani 1 1 d . . . . .
H46 H 0.4282 0.2411 0.0979 0.045 Uiso 1 1 calc R U . . .
C47 C 0.6543(6) 0.1840(4) 0.0651(6) 0.049(3) Uani 1 1 d . . . . .
C48 C 0.7120(7) 0.1546(5) 0.0966(7) 0.064(4) Uani 1 1 d . . . . .
H48 H 0.7179 0.1472 0.1455 0.077 Uiso 1 1 calc R U . . .
C49 C 0.7625(9) 0.1353(6) 0.0571(9) 0.081(5) Uani 1 1 d . . . . .
H49 H 0.8011 0.1148 0.0796 0.097 Uiso 1 1 calc R U . . .
C50 C 0.7556(8) 0.1463(6) -0.0159(9) 0.080(5) Uani 1 1 d . . . . .
H50 H 0.7908 0.1346 -0.0417 0.096 Uiso 1 1 calc R U . . .
C51 C 0.6960(8) 0.1749(5) -0.0494(7) 0.065(4) Uani 1 1 d . . . . .
H51 H 0.6883 0.1812 -0.0987 0.079 Uiso 1 1 calc R U . . .
C52 C 0.6483(7) 0.1939(5) -0.0085(6) 0.054(3) Uani 1 1 d . . . . .
H52 H 0.6098 0.2144 -0.0309 0.064 Uiso 1 1 calc R U . . .
C53 C 0.3212(6) 0.2400(4) 0.3905(5) 0.037(2) Uani 1 1 d . . . . .
C54 C 0.2839(6) 0.2130(4) 0.4416(5) 0.038(3) Uani 1 1 d . . . . .
C55 C 0.2325(6) 0.1784(4) 0.4166(6) 0.048(3) Uani 1 1 d . . . . .
H55 H 0.2212 0.1716 0.3673 0.057 Uiso 1 1 calc R U . . .
C56 C 0.1967(7) 0.1534(5) 0.4617(6) 0.056(3) Uani 1 1 d . . . . .
H56 H 0.1631 0.1292 0.4430 0.067 Uiso 1 1 calc R U . . .
C57 C 0.2099(6) 0.1636(4) 0.5351(6) 0.041(3) Uani 1 1 d . . . . .
C58 C 0.2620(7) 0.1997(4) 0.5613(6) 0.049(3) Uani 1 1 d . . . . .
H58 H 0.2712 0.2080 0.6101 0.059 Uiso 1 1 calc R U . . .
C59 C 0.2995(6) 0.2228(4) 0.5154(6) 0.047(3) Uani 1 1 d . . . . .
H59 H 0.3361 0.2455 0.5338 0.057 Uiso 1 1 calc R U . . .
C60 C 0.1730(6) 0.1370(5) 0.5886(6) 0.050(3) Uani 1 1 d . . . . .
C61 C 0.1808(7) 0.0871(5) 0.5923(7) 0.064(4) Uani 1 1 d . . . . .
H61 H 0.2060 0.0708 0.5614 0.077 Uiso 1 1 calc R U . . .
C62 C 0.1485(8) 0.0637(5) 0.6447(8) 0.071(4) Uani 1 1 d . . . . .
H62 H 0.1526 0.0311 0.6491 0.085 Uiso 1 1 calc R U . . .
C63 C 0.1108(7) 0.0889(5) 0.6898(7) 0.061(4) Uani 1 1 d . . . . .
H63 H 0.0893 0.0732 0.7241 0.073 Uiso 1 1 calc R U . . .
C64 C 0.1053(8) 0.1352(5) 0.6843(7) 0.061(3) Uani 1 1 d . . . . .
H64 H 0.0809 0.1518 0.7157 0.073 Uiso 1 1 calc R U . . .
C65 C 0.1350(7) 0.1597(5) 0.6328(7) 0.060(3) Uani 1 1 d . . . . .
H65 H 0.1286 0.1921 0.6289 0.072 Uiso 1 1 calc R U . . .
C66 C 0.2965(6) 0.3656(4) 0.3060(5) 0.034(2) Uani 1 1 d . . . . .
C67 C 0.2472(6) 0.4082(4) 0.3061(5) 0.037(2) Uani 1 1 d . . . . .
C68 C 0.1743(6) 0.4092(5) 0.2644(7) 0.064(4) Uani 1 1 d . . . . .
H68 H 0.1573 0.3841 0.2335 0.077 Uiso 1 1 calc R U . . .
C69 C 0.1247(7) 0.4472(5) 0.2669(7) 0.064(4) Uani 1 1 d . . . . .
H69 H 0.0757 0.4471 0.2373 0.077 Uiso 1 1 calc R U . . .
C70 C 0.1465(6) 0.4834(4) 0.3109(7) 0.050(3) Uani 1 1 d . . . . .
C71 C 0.2178(10) 0.4817(6) 0.3565(9) 0.094(5) Uani 1 1 d . U . . .
H71 H 0.2324 0.5054 0.3906 0.113 Uiso 1 1 calc R U . . .
C72 C 0.2689(9) 0.4445(6) 0.3523(9) 0.085(5) Uani 1 1 d . U . . .
H72 H 0.3181 0.4448 0.3815 0.102 Uiso 1 1 calc R U . . .
C73 C 0.0911(7) 0.5232(4) 0.3193(7) 0.057(3) Uani 1 1 d . . . . .
C74 C 0.1133(7) 0.5645(5) 0.3479(7) 0.060(3) Uani 1 1 d . . . . .
H74 H 0.1658 0.5704 0.3632 0.072 Uiso 1 1 calc R U . . .
C75 C 0.0609(9) 0.5993(5) 0.3560(7) 0.069(4) Uani 1 1 d . . . . .
H75 H 0.0786 0.6277 0.3779 0.083 Uiso 1 1 calc R U . . .
C76 C -0.0158(9) 0.5923(5) 0.3322(9) 0.084(5) Uani 1 1 d . . . . .
H76 H -0.0504 0.6170 0.3318 0.101 Uiso 1 1 calc R U . . .
C77 C -0.0414(12) 0.5492(7) 0.3092(11) 0.119(6) Uani 1 1 d . U . . .
H77 H -0.0940 0.5428 0.2991 0.143 Uiso 1 1 calc R U . . .
C78 C 0.0122(11) 0.5135(7) 0.3004(10) 0.112(6) Uani 1 1 d . U . . .
H78 H -0.0051 0.4841 0.2822 0.134 Uiso 1 1 calc R U . . .
C79 C -0.0418(6) 0.3676(4) -0.0379(6) 0.048(3) Uani 1 1 d . . . . .
C80 C -0.0832(7) 0.3899(4) -0.0994(7) 0.055(3) Uani 1 1 d . . . . .
C81 C -0.0726(7) 0.3741(5) -0.1646(7) 0.063(4) Uani 1 1 d . . . . .
H81 H -0.1012 0.3875 -0.2068 0.075 Uiso 1 1 calc R U . . .
C82 C -0.0199(8) 0.3384(5) -0.1699(7) 0.069(4) Uani 1 1 d . . . . .
H82 H -0.0116 0.3283 -0.2146 0.083 Uiso 1 1 calc R U . . .
C83 C 0.0182(7) 0.3194(4) -0.1075(6) 0.053(3) Uani 1 1 d . . . . .
H83 H 0.0522 0.2949 -0.1101 0.064 Uiso 1 1 calc R U . . .
C84 C -0.0503(7) 0.3821(5) 0.0367(6) 0.060(4) Uani 1 1 d . . . . .
H84A H -0.1038 0.3878 0.0365 0.090 Uiso 1 1 calc R U . . .
H84B H -0.0212 0.4103 0.0508 0.090 Uiso 1 1 calc R U . . .
H84C H -0.0313 0.3574 0.0706 0.090 Uiso 1 1 calc R U . . .
C85 C -0.1403(8) 0.4273(5) -0.0947(8) 0.084(5) Uani 1 1 d . . . . .
H85A H -0.1763 0.4160 -0.0670 0.126 Uiso 1 1 calc R U . . .
H85B H -0.1676 0.4355 -0.1426 0.126 Uiso 1 1 calc R U . . .
H85C H -0.1141 0.4545 -0.0716 0.126 Uiso 1 1 calc R U . . .
C86 C 0.5588(6) 0.3699(4) 0.4457(6) 0.041(3) Uani 1 1 d . . . . .
C87 C 0.6092(6) 0.3881(4) 0.5082(7) 0.057(3) Uani 1 1 d . . . . .
C88 C 0.6008(8) 0.3724(5) 0.5745(7) 0.068(4) Uani 1 1 d . . . . .
H88 H 0.6323 0.3842 0.6165 0.082 Uiso 1 1 calc R U . . .
C89 C 0.5451(8) 0.3389(5) 0.5790(6) 0.063(4) Uani 1 1 d . . . . .
H89 H 0.5390 0.3280 0.6239 0.076 Uiso 1 1 calc R U . . .
C90 C 0.5000(7) 0.3223(4) 0.5178(5) 0.045(3) Uani 1 1 d . . . . .
H90 H 0.4628 0.2998 0.5212 0.055 Uiso 1 1 calc R U . . .
C91 C 0.5667(7) 0.3842(4) 0.3728(7) 0.058(3) Uani 1 1 d . . . . .
H91A H 0.5877 0.4154 0.3747 0.086 Uiso 1 1 calc R U . . .
H91B H 0.5169 0.3837 0.3407 0.086 Uiso 1 1 calc R U . . .
H91C H 0.6005 0.3627 0.3554 0.086 Uiso 1 1 calc R U . . .
C92 C 0.6710(8) 0.4223(5) 0.5018(8) 0.086(5) Uani 1 1 d . . . . .
H92A H 0.7038 0.4090 0.4725 0.128 Uiso 1 1 calc R U . . .
H92B H 0.7009 0.4293 0.5491 0.128 Uiso 1 1 calc R U . . .
H92C H 0.6479 0.4507 0.4795 0.128 Uiso 1 1 calc R U . . .
N1S N 0.5390(13) 0.4919(9) 0.6267(13) 0.145(9) Uani 0.75 1 d D . P . .
C2S C 0.4264(13) 0.4564(9) 0.5328(13) 0.126(9) Uani 0.75 1 d D U P . .
H2SA H 0.3760 0.4628 0.5419 0.190 Uiso 0.75 1 calc R U P . .
H2SB H 0.4300 0.4691 0.4865 0.190 Uiso 0.75 1 calc R U P . .
H2SC H 0.4346 0.4230 0.5329 0.190 Uiso 0.75 1 calc R U P . .
C1S C 0.4819(13) 0.4771(9) 0.5864(13) 0.106(8) Uani 0.75 1 d D U P . .
C4S C 0.331(3) 0.4687(18) -0.049(3) 0.030(16) Uiso 0.17(3) 1 d . . P A 3
H4SA H 0.3128 0.4634 -0.0998 0.046 Uiso 0.17(3) 1 calc R U P A 3
H4SB H 0.3418 0.5015 -0.0403 0.046 Uiso 0.17(3) 1 calc R U P A 3
H4SC H 0.2915 0.4592 -0.0235 0.046 Uiso 0.17(3) 1 calc R U P A 3
C3S C 0.398(3) 0.4423(15) -0.024(3) 0.013(12) Uiso 0.17(3) 1 d . . P A 3
N2S N 0.460(2) 0.424(2) -0.007(3) 0.040(16) Uiso 0.17(3) 1 d . . P A 3
N2SA N 0.371(2) 0.4705(11) -0.029(2) 0.065(11) Uiso 0.33(3) 1 d D . P A 4
C3SA C 0.429(3) 0.4472(10) -0.013(2) 0.046(10) Uiso 0.33(3) 1 d D . P A 4
C4SA C 0.4741(19) 0.4061(11) -0.005(2) 0.040(9) Uiso 0.33(3) 1 d D . P A 4
H4SD H 0.5271 0.4142 0.0142 0.060 Uiso 0.33(3) 1 calc R U P A 4
H4SE H 0.4563 0.3852 0.0283 0.060 Uiso 0.33(3) 1 calc R U P A 4
H4SF H 0.4696 0.3909 -0.0509 0.060 Uiso 0.33(3) 1 calc R U P A 4
C6S C 0.254(3) 0.0211(11) -0.161(2) 0.36(3) Uiso 1 1 d . . . . .
H6SA H 0.2144 0.0281 -0.1352 0.547 Uiso 1 1 calc R U . . .
H6SB H 0.3035 0.0219 -0.1285 0.547 Uiso 1 1 calc R U . . .
H6SC H 0.2530 0.0439 -0.1988 0.547 Uiso 1 1 calc R U . . .
C5S C 0.2414(15) -0.0241(9) -0.1922(14) 0.163(10) Uiso 1 1 d . . . . .
N3S N 0.2501(11) -0.0588(8) -0.2254(11) 0.158(7) Uiso 1 1 d . . . . .
C7S C 0.093(2) 0.4785(13) -0.089(3) 0.150(17) Uiso 0.5 1 d . . P . .
N4S N 0.125(2) 0.4412(13) -0.088(2) 0.154(14) Uiso 0.5 1 d . . P . .
C8S C 0.028(2) 0.5066(14) -0.090(3) 0.161(19) Uiso 0.5 1 d . . P . .
H8SA H 0.0417 0.5392 -0.0900 0.241 Uiso 0.5 1 calc R U P . .
H8SB H -0.0110 0.4997 -0.1325 0.241 Uiso 0.5 1 calc R U P . .
H8SC H 0.0072 0.5001 -0.0475 0.241 Uiso 0.5 1 calc R U P . .
C93 C 0.0721(14) 0.4372(9) 0.4781(14) 0.060(7) Uiso 0.5 1 d D . P . .
H93A H 0.0824 0.4324 0.4307 0.089 Uiso 0.5 1 calc R U P . .
H93B H 0.0173 0.4374 0.4750 0.089 Uiso 0.5 1 calc R U P . .
H93C H 0.0950 0.4122 0.5096 0.089 Uiso 0.5 1 calc R U P . .
C94 C 0.1019(18) 0.4784(12) 0.5045(18) 0.083(9) Uiso 0.5 1 d . . P . .
N95 N 0.1151(19) 0.5172(12) 0.5264(18) 0.120(11) Uiso 0.5 1 d D . P . .

loop_
_atom_site_aniso_label
_atom_site_aniso_U_11
_atom_site_aniso_U_22
_atom_site_aniso_U_33
_atom_site_aniso_U_23
_atom_site_aniso_U_13
_atom_site_aniso_U_12
Eu1 0.0265(2) 0.0461(3) 0.0222(2) -0.0007(3) 0.00125(17) -0.0016(3)
Zn1 0.0290(6) 0.0445(8) 0.0253(6) 0.0006(5) 0.0002(5) 0.0013(5)
Zn2 0.0268(6) 0.0482(8) 0.0230(6) -0.0014(5) 0.0024(5) -0.0019(5)
N1 0.026(4) 0.057(6) 0.029(5) -0.002(4) -0.004(4) 0.004(4)
N2 0.034(5) 0.052(6) 0.030(5) -0.003(4) -0.003(4) 0.008(4)
N3 0.064(7) 0.059(7) 0.030(5) 0.004(5) -0.011(5) -0.003(6)
O1 0.036(4) 0.055(5) 0.025(4) 0.008(3) -0.001(3) 0.008(4)
O2 0.044(4) 0.046(5) 0.020(4) -0.004(3) -0.005(3) 0.000(3)
O3 0.041(4) 0.053(5) 0.026(4) 0.003(3) 0.007(3) 0.002(4)
O4 0.023(3) 0.062(5) 0.038(4) -0.003(4) 0.003(3) 0.002(3)
O5 0.036(4) 0.052(5) 0.046(4) -0.003(4) 0.004(3) 0.001(4)
O6 0.036(4) 0.046(5) 0.045(5) 0.005(4) -0.006(3) 0.002(4)
O7 0.030(4) 0.061(5) 0.042(4) -0.002(4) 0.014(3) 0.002(3)
O8 0.024(3) 0.063(5) 0.027(4) -0.008(3) 0.003(3) 0.001(3)
O9 0.080(6) 0.072(6) 0.018(4) 0.006(4) 0.003(4) -0.025(5)
O10 0.037(4) 0.059(5) 0.024(4) 0.004(3) 0.006(3) -0.004(4)
O11 0.035(4) 0.051(5) 0.051(5) -0.020(4) 0.011(3) 0.001(4)
O12 0.030(4) 0.049(5) 0.043(4) 0.002(4) -0.002(3) -0.002(3)
O13 0.044(4) 0.050(5) 0.036(4) 0.001(4) 0.000(3) 0.000(4)
O14 0.034(4) 0.059(5) 0.037(4) 0.007(4) -0.001(3) 0.003(4)
O15 0.084(7) 0.042(5) 0.076(7) 0.005(5) 0.007(5) -0.001(5)
C1 0.035(5) 0.040(7) 0.036(6) 0.003(5) 0.009(5) -0.006(5)
C2 0.029(5) 0.043(6) 0.035(6) -0.002(5) 0.006(4) 0.002(5)
C3 0.048(6) 0.053(7) 0.025(5) 0.003(5) -0.002(5) 0.003(6)
C4 0.039(6) 0.074(9) 0.045(7) 0.007(6) 0.002(5) 0.020(6)
C5 0.045(6) 0.053(7) 0.022(5) -0.005(5) 0.002(5) 0.001(6)
C6 0.057(7) 0.068(9) 0.025(6) 0.006(5) 0.006(5) 0.016(6)
C7 0.056(7) 0.062(8) 0.028(6) 0.004(5) -0.001(5) 0.019(6)
C8 0.056(8) 0.079(10) 0.041(7) -0.012(7) -0.006(6) 0.015(7)
C9 0.058(8) 0.103(12) 0.049(8) -0.007(8) 0.014(6) 0.022(8)
C10 0.068(10) 0.157(16) 0.036(7) -0.011(9) 0.013(7) 0.026(10)
C11 0.078(11) 0.116(13) 0.044(8) 0.005(8) 0.020(8) 0.009(10)
C12 0.058(8) 0.090(11) 0.074(10) 0.006(8) 0.011(7) 0.022(8)
C13 0.060(8) 0.077(10) 0.047(7) -0.009(7) 0.013(6) -0.005(7)
C14 0.029(5) 0.051(7) 0.036(6) 0.003(5) 0.013(5) -0.003(5)
C15 0.029(5) 0.059(8) 0.030(5) 0.003(5) 0.004(4) 0.001(5)
C16 0.031(5) 0.090(10) 0.030(6) 0.012(6) -0.001(4) 0.005(6)
C17 0.028(5) 0.087(10) 0.032(6) 0.006(6) 0.001(4) 0.003(6)
C18 0.037(6) 0.051(7) 0.047(7) 0.004(6) 0.011(5) 0.005(5)
C19 0.042(6) 0.061(8) 0.027(6) -0.002(5) 0.008(5) 0.001(5)
C20 0.024(5) 0.052(7) 0.038(6) 0.004(5) -0.001(4) -0.005(5)
C21 0.040(6) 0.055(8) 0.044(7) 0.011(6) 0.014(5) 0.004(6)
C22 0.057(8) 0.087(10) 0.043(7) 0.002(7) 0.026(6) -0.005(7)
C23 0.100(12) 0.074(10) 0.073(10) 0.003(8) 0.054(9) 0.003(9)
C24 0.072(10) 0.133(15) 0.055(9) 0.004(10) 0.034(8) -0.005(10)
C25 0.090(12) 0.111(14) 0.085(12) -0.001(10) 0.028(10) -0.037(10)
C26 0.059(8) 0.100(12) 0.050(8) -0.005(8) 0.019(7) -0.013(8)
C27 0.036(6) 0.046(7) 0.029(6) -0.007(5) 0.002(5) 0.001(5)
C28 0.034(5) 0.045(7) 0.036(6) -0.001(5) 0.006(4) -0.001(5)
C29 0.037(6) 0.044(7) 0.037(6) 0.004(5) 0.004(5) 0.003(5)
C30 0.032(6) 0.050(7) 0.049(7) -0.001(6) 0.003(5) -0.004(5)
C31 0.038(6) 0.040(7) 0.052(7) 0.002(5) 0.007(5) 0.004(5)
C32 0.032(6) 0.046(8) 0.088(10) -0.007(7) -0.004(6) 0.010(6)
C33 0.031(6) 0.051(8) 0.060(8) 0.000(6) 0.001(5) 0.012(6)
C34 0.043(6) 0.039(7) 0.062(8) 0.001(6) 0.002(6) 0.003(5)
C35 0.052(7) 0.049(8) 0.058(8) -0.014(6) 0.006(6) -0.004(6)
C36 0.054(8) 0.054(8) 0.066(9) -0.015(7) 0.007(6) 0.000(7)
C37 0.072(10) 0.050(9) 0.102(12) 0.002(8) 0.008(9) -0.014(8)
C38 0.041(7) 0.070(10) 0.100(12) -0.005(9) 0.016(7) -0.012(7)
C39 0.038(6) 0.054(8) 0.063(8) 0.001(6) 0.004(6) -0.006(6)
C40 0.033(5) 0.040(7) 0.034(6) 0.004(5) 0.009(4) -0.007(5)
C41 0.020(4) 0.052(7) 0.022(5) 0.005(4) 0.002(4) -0.006(4)
C42 0.032(5) 0.064(7) 0.022(5) -0.006(5) 0.004(4) -0.002(5)
C43 0.026(5) 0.070(8) 0.029(6) 0.000(5) -0.002(4) 0.007(5)
C44 0.036(6) 0.053(7) 0.028(5) -0.002(5) 0.011(4) -0.003(5)
C45 0.050(7) 0.044(7) 0.030(6) 0.001(5) -0.003(5) -0.004(5)
C46 0.026(5) 0.051(7) 0.030(5) -0.007(5) -0.003(4) 0.001(5)
C47 0.044(6) 0.064(8) 0.041(7) -0.010(6) 0.014(5) -0.007(6)
C48 0.064(8) 0.092(11) 0.042(7) -0.002(7) 0.021(6) 0.017(8)
C49 0.076(10) 0.097(12) 0.079(11) -0.006(9) 0.038(9) 0.020(9)
C50 0.061(9) 0.098(12) 0.090(12) -0.020(10) 0.038(9) 0.016(9)
C51 0.074(9) 0.093(11) 0.035(7) -0.009(7) 0.025(7) -0.013(8)
C52 0.051(7) 0.073(9) 0.039(7) 0.003(6) 0.014(6) -0.005(6)
C53 0.038(6) 0.046(6) 0.025(5) 0.007(5) 0.004(4) 0.005(5)
C54 0.032(5) 0.054(7) 0.024(5) 0.001(5) -0.005(4) 0.002(5)
C55 0.049(7) 0.066(8) 0.024(5) -0.003(5) -0.003(5) -0.023(6)
C56 0.061(8) 0.073(9) 0.032(6) -0.004(6) 0.004(5) -0.033(7)
C57 0.035(6) 0.050(7) 0.037(6) 0.006(5) 0.009(5) -0.010(5)
C58 0.058(7) 0.064(8) 0.022(6) 0.001(5) 0.000(5) -0.017(6)
C59 0.042(6) 0.067(8) 0.028(6) 0.008(5) -0.006(5) -0.016(6)
C60 0.040(6) 0.067(9) 0.043(7) -0.001(6) 0.006(5) -0.018(6)
C61 0.066(9) 0.070(10) 0.063(9) 0.001(7) 0.025(7) -0.006(7)
C62 0.075(9) 0.061(9) 0.081(10) 0.016(8) 0.029(8) -0.012(7)
C63 0.049(7) 0.084(11) 0.052(8) -0.008(7) 0.016(6) -0.027(7)
C64 0.081(10) 0.055(9) 0.051(8) -0.005(6) 0.023(7) -0.018(7)
C65 0.073(9) 0.054(8) 0.055(8) 0.001(7) 0.021(7) -0.003(7)
C66 0.034(5) 0.043(7) 0.028(5) 0.004(5) 0.011(4) -0.002(5)
C67 0.031(5) 0.043(6) 0.032(6) 0.001(5) -0.005(4) -0.002(5)
C68 0.036(6) 0.077(10) 0.075(9) -0.042(8) 0.004(6) 0.006(6)
C69 0.036(6) 0.077(10) 0.070(9) -0.019(8) -0.009(6) 0.009(7)
C70 0.032(6) 0.047(7) 0.066(8) -0.003(6) -0.002(5) 0.003(5)
C71 0.094(5) 0.093(5) 0.094(5) -0.0005(10) 0.0190(14) 0.0003(10)
C72 0.085(5) 0.085(5) 0.085(5) -0.0004(10) 0.0172(14) 0.0002(10)
C73 0.042(7) 0.046(8) 0.079(9) 0.004(7) 0.003(6) 0.000(6)
C74 0.055(8) 0.064(9) 0.061(8) -0.017(7) 0.014(6) -0.002(7)
C75 0.083(11) 0.067(10) 0.055(9) -0.014(7) 0.008(8) -0.005(8)
C76 0.074(10) 0.056(10) 0.125(14) -0.017(9) 0.024(10) 0.014(8)
C77 0.119(6) 0.119(6) 0.119(6) -0.0003(10) 0.0247(17) 0.0002(10)
C78 0.111(6) 0.111(6) 0.112(6) -0.0004(10) 0.0232(16) 0.0003(10)
C79 0.040(6) 0.053(8) 0.047(7) -0.003(6) 0.002(5) 0.004(6)
C80 0.045(7) 0.057(8) 0.054(8) -0.002(6) -0.008(6) 0.015(6)
C81 0.069(9) 0.055(8) 0.050(8) 0.003(6) -0.019(6) 0.015(7)
C82 0.084(10) 0.076(10) 0.039(7) -0.009(7) -0.007(7) 0.019(8)
C83 0.063(8) 0.045(7) 0.040(7) -0.009(6) -0.014(6) 0.010(6)
C84 0.066(8) 0.068(9) 0.047(7) 0.000(6) 0.016(6) 0.037(7)
C85 0.076(10) 0.106(13) 0.066(10) 0.006(9) 0.004(8) 0.046(9)
C86 0.029(5) 0.043(7) 0.047(7) -0.002(5) -0.002(5) 0.006(5)
C87 0.039(6) 0.050(8) 0.071(9) -0.020(7) -0.011(6) 0.006(6)
C88 0.074(9) 0.066(10) 0.044(8) -0.007(7) -0.036(7) 0.018(8)
C89 0.079(9) 0.070(10) 0.031(7) 0.010(6) -0.009(6) -0.001(8)
C90 0.058(7) 0.049(7) 0.026(6) -0.002(5) 0.000(5) -0.010(6)
C91 0.042(7) 0.056(8) 0.069(9) -0.007(7) -0.001(6) -0.001(6)
C92 0.071(10) 0.072(10) 0.096(12) -0.013(9) -0.025(8) -0.016(8)
N1S 0.124(19) 0.15(2) 0.13(2) -0.037(16) -0.037(15) 0.003(16)
C2S 0.125(16) 0.112(15) 0.151(17) 0.042(14) 0.048(14) 0.016(13)
C1S 0.110(11) 0.100(11) 0.116(11) 0.013(9) 0.039(9) 0.019(9)

loop_
_atom_type_symbol
_atom_type_description
_atom_type_scat_dispersion_real
_atom_type_scat_dispersion_imag
_atom_type_scat_source
C C 0.0033 0.0016 'International Tables Vol C Tables 4.2.6.8 and 6.1.1.4'
H H 0.0000 0.0000 'International Tables Vol C Tables 4.2.6.8 and 6.1.1.4'
Eu Eu -0.1578 3.6682 'International Tables Vol C Tables 4.2.6.8 and 6.1.1.4'
N N 0.0061 0.0033 'International Tables Vol C Tables 4.2.6.8 and 6.1.1.4'
O O 0.0106 0.0060 'International Tables Vol C Tables 4.2.6.8 and 6.1.1.4'
Zn Zn 0.2839 1.4301 'International Tables Vol C Tables 4.2.6.8 and 6.1.1.4'

loop_
_geom_angle_atom_site_label_1
_geom_angle_atom_site_label_2
_geom_angle_atom_site_label_3
_geom_angle
_geom_angle_site_symmetry_1
_geom_angle_site_symmetry_3
_geom_angle_publ_flag
O2 Eu1 N3 69.8(2) . . ?
O2 Eu1 O6 71.7(2) . . ?
O2 Eu1 O11 145.3(3) . . ?
O2 Eu1 O13 71.7(2) . . ?
O2 Eu1 O14 71.1(2) . . ?
O4 Eu1 N3 101.1(3) . . ?
O4 Eu1 O2 88.0(2) . . ?
O4 Eu1 O6 83.5(2) . . ?
O4 Eu1 O7 156.7(3) . . ?
O4 Eu1 O9 99.9(3) . . ?
O4 Eu1 O11 77.0(2) . . ?
O4 Eu1 O13 75.8(3) . . ?
O4 Eu1 O14 126.6(3) . . ?
O6 Eu1 N3 141.0(3) . . ?
O6 Eu1 O11 75.5(3) . . ?
O6 Eu1 O13 138.2(2) . . ?
O6 Eu1 O14 130.2(3) . . ?
O7 Eu1 N3 102.1(3) . . ?
O7 Eu1 O2 102.0(2) . . ?
O7 Eu1 O6 79.8(2) . . ?
O7 Eu1 O9 86.4(3) . . ?
O7 Eu1 O11 83.0(2) . . ?
O7 Eu1 O13 127.3(3) . . ?
O7 Eu1 O14 76.7(3) . . ?
O9 Eu1 N3 69.2(3) . . ?
O9 Eu1 O2 139.0(3) . . ?
O9 Eu1 O6 148.8(3) . . ?
O9 Eu1 O11 75.1(3) . . ?
O9 Eu1 O13 71.6(3) . . ?
O9 Eu1 O14 72.1(3) . . ?
O11 Eu1 N3 143.4(3) . . ?
O11 Eu1 O13 132.0(3) . . ?
O11 Eu1 O14 142.2(2) . . ?
O13 Eu1 N3 25.5(3) . . ?
O13 Eu1 O14 51.3(2) . . ?
O14 Eu1 N3 25.8(3) . . ?
O1 Zn1 N1 98.6(3) . . ?
O1 Zn1 O3 114.7(3) . . ?
O1 Zn1 O5 116.3(3) . . ?
O3 Zn1 N1 108.0(3) . . ?
O3 Zn1 O5 117.2(3) . . ?
O5 Zn1 N1 98.1(3) . . ?
O8 Zn2 N2 106.9(3) . . ?
O10 Zn2 N2 97.0(3) . . ?
O10 Zn2 O8 116.3(3) . . ?
O10 Zn2 O12 112.1(3) . . ?
O12 Zn2 N2 98.1(3) . . ?
O12 Zn2 O8 121.2(3) . . ?
C79 N1 Zn1 124.8(7) . . ?
C79 N1 C83 117.3(9) . . ?
C83 N1 Zn1 117.5(7) . . ?
C86 N2 Zn2 123.0(7) . . ?
C86 N2 C90 120.1(9) . . ?
C90 N2 Zn2 116.7(7) . . ?
O13 N3 Eu1 58.4(6) . . ?
O13 N3 O14 117.4(10) . . ?
O14 N3 Eu1 59.0(6) . . ?
O15 N3 Eu1 179.3(9) . . ?
O15 N3 O13 121.1(11) . . ?
O15 N3 O14 121.5(11) . . ?
C1 O1 Zn1 127.5(7) . . ?
C1 O2 Eu1 147.4(7) . . ?
C14 O3 Zn1 123.1(6) . . ?
C14 O4 Eu1 148.4(7) . . ?
C27 O5 Zn1 115.5(7) . . ?
C27 O6 Eu1 142.5(7) . . ?
C40 O7 Eu1 151.5(7) . . ?
C40 O8 Zn2 123.3(6) . . ?
C53 O9 Eu1 156.6(8) . . ?
C53 O10 Zn2 124.0(6) . . ?
C66 O11 Eu1 160.5(7) . . ?
C66 O12 Zn2 119.2(7) . . ?
N3 O13 Eu1 96.1(7) . . ?
N3 O14 Eu1 95.2(6) . . ?
O1 C1 C2 116.8(9) . . ?
O2 C1 O1 125.0(10) . . ?
O2 C1 C2 118.1(9) . . ?
C3 C2 C1 118.8(9) . . ?
C7 C2 C1 121.3(9) . . ?
C7 C2 C3 119.8(10) . . ?
C2 C3 H3 121.0 . . ?
C4 C3 C2 118.0(10) . . ?
C4 C3 H3 121.0 . . ?
C3 C4 H4 119.0 . . ?
C3 C4 C5 122.0(10) . . ?
C5 C4 H4 119.0 . . ?
C4 C5 C8 120.8(10) . . ?
C6 C5 C4 117.3(10) . . ?
C6 C5 C8 122.0(10) . . ?
C5 C6 H6 118.9 . . ?
C5 C6 C7 122.2(10) . . ?
C7 C6 H6 118.9 . . ?
C2 C7 C6 120.6(10) . . ?
C2 C7 H7 119.7 . . ?
C6 C7 H7 119.7 . . ?
C9 C8 C5 122.2(11) . . ?
C9 C8 C13 117.2(12) . . ?
C13 C8 C5 120.0(10) . . ?
C8 C9 H9 118.6 . . ?
C8 C9 C10 122.9(13) . . ?
C10 C9 H9 118.6 . . ?
C9 C10 H10 120.0 . . ?
C11 C10 C9 120.1(14) . . ?
C11 C10 H10 120.0 . . ?
C10 C11 H11 119.2 . . ?
C10 C11 C12 121.6(14) . . ?
C12 C11 H11 119.2 . . ?
C11 C12 H12 121.6 . . ?
C13 C12 C11 116.8(13) . . ?
C13 C12 H12 121.6 . . ?
C8 C13 C12 121.2(12) . . ?
C8 C13 H13 119.4 . . ?
C12 C13 H13 119.4 . . ?
O3 C14 C15 119.0(9) . . ?
O4 C14 O3 122.4(9) . . ?
O4 C14 C15 118.6(9) . . ?
C16 C15 C14 120.1(9) . . ?
C16 C15 C20 118.3(9) . . ?
C20 C15 C14 121.6(9) . . ?
C15 C16 H16 120.0 . . ?
C17 C16 C15 120.0(10) . . ?
C17 C16 H16 120.0 . . ?
C16 C17 H17 118.1 . . ?
C16 C17 C18 123.7(10) . . ?
C18 C17 H17 118.1 . . ?
C17 C18 C19 115.9(10) . . ?
C17 C18 C21 122.1(10) . . ?
C19 C18 C21 122.0(10) . . ?
C18 C19 H19 119.1 . . ?
C20 C19 C18 121.8(10) . . ?
C20 C19 H19 119.1 . . ?
C15 C20 H20 120.0 . . ?
C19 C20 C15 120.1(9) . . ?
C19 C20 H20 120.0 . . ?
C22 C21 C18 119.9(11) . . ?
C26 C21 C18 118.7(11) . . ?
C26 C21 C22 121.3(11) . . ?
C21 C22 H22 121.2 . . ?
C23 C22 C21 117.6(13) . . ?
C23 C22 H22 121.2 . . ?
C22 C23 H23 119.8 . . ?
C22 C23 C24 120.5(14) . . ?
C24 C23 H23 119.8 . . ?
C23 C24 H24 118.9 . . ?
C25 C24 C23 122.2(14) . . ?
C25 C24 H24 118.9 . . ?
C24 C25 H25 121.2 . . ?
C24 C25 C26 117.5(15) . . ?
C26 C25 H25 121.2 . . ?
C21 C26 C25 120.7(13) . . ?
C21 C26 H26 119.6 . . ?
C25 C26 H26 119.6 . . ?
O5 C27 C28 119.8(10) . . ?
O6 C27 O5 122.3(10) . . ?
O6 C27 C28 117.9(9) . . ?
C29 C28 C27 120.9(10) . . ?
C29 C28 C33 118.1(10) . . ?
C33 C28 C27 121.0(10) . . ?
C28 C29 H29 119.9 . . ?
C28 C29 C30 120.2(10) . . ?
C30 C29 H29 119.9 . . ?
C29 C30 H30 119.3 . . ?
C31 C30 C29 121.4(10) . . ?
C31 C30 H30 119.3 . . ?
C30 C31 C32 118.4(11) . . ?
C30 C31 C34 120.9(10) . . ?
C32 C31 C34 120.6(10) . . ?
C31 C32 H32 119.6 . . ?
C33 C32 C31 120.9(11) . . ?
C33 C32 H32 119.6 . . ?
C28 C33 H33 119.6 . . ?
C32 C33 C28 120.8(10) . . ?
C32 C33 H33 119.6 . . ?
C35 C34 C31 122.4(10) . . ?
C35 C34 C39 117.1(11) . . ?
C39 C34 C31 120.6(10) . . ?
C34 C35 H35 118.5 . . ?
C36 C35 C34 123.1(12) . . ?
C36 C35 H35 118.5 . . ?
C35 C36 H36 120.4 . . ?
C35 C36 C37 119.2(12) . . ?
C37 C36 H36 120.4 . . ?
C36 C37 H37 120.1 . . ?
C36 C37 C38 119.9(13) . . ?
C38 C37 H37 120.1 . . ?
C37 C38 H38 119.8 . . ?
C39 C38 C37 120.4(12) . . ?
C39 C38 H38 119.8 . . ?
C34 C39 H39 119.8 . . ?
C38 C39 C34 120.4(12) . . ?
C38 C39 H39 119.8 . . ?
O7 C40 O8 124.9(9) . . ?
O7 C40 C41 118.1(9) . . ?
O8 C40 C41 117.0(8) . . ?
C42 C41 C40 121.5(8) . . ?
C42 C41 C46 118.0(9) . . ?
C46 C41 C40 120.5(8) . . ?
C41 C42 H42 119.4 . . ?
C41 C42 C43 121.1(9) . . ?
C43 C42 H42 119.4 . . ?
C42 C43 H43 119.9 . . ?
C42 C43 C44 120.2(9) . . ?
C44 C43 H43 119.9 . . ?
C43 C44 C47 120.0(9) . . ?
C45 C44 C43 117.5(9) . . ?
C45 C44 C47 122.4(10) . . ?
C44 C45 H45 118.8 . . ?
C46 C45 C44 122.3(10) . . ?
C46 C45 H45 118.8 . . ?
C41 C46 H46 119.7 . . ?
C45 C46 C41 120.7(9) . . ?
C45 C46 H46 119.7 . . ?
C48 C47 C44 120.8(11) . . ?
C48 C47 C52 116.8(11) . . ?
C52 C47 C44 122.3(11) . . ?
C47 C48 H48 119.4 . . ?
C47 C48 C49 121.2(13) . . ?
C49 C48 H48 119.4 . . ?
C48 C49 H49 119.7 . . ?
C50 C49 C48 120.5(14) . . ?
C50 C49 H49 119.7 . . ?
C49 C50 H50 120.4 . . ?
C51 C50 C49 119.1(12) . . ?
C51 C50 H50 120.4 . . ?
C50 C51 H51 120.7 . . ?
C52 C51 C50 118.6(12) . . ?
C52 C51 H51 120.7 . . ?
C47 C52 H52 118.2 . . ?
C51 C52 C47 123.6(12) . . ?
C51 C52 H52 118.2 . . ?
O9 C53 O10 124.3(10) . . ?
O9 C53 C54 119.5(10) . . ?
O10 C53 C54 116.2(8) . . ?
C55 C54 C53 120.4(9) . . ?
C55 C54 C59 118.1(10) . . ?
C59 C54 C53 121.5(10) . . ?
C54 C55 H55 119.1 . . ?
C54 C55 C56 121.8(10) . . ?
C56 C55 H55 119.1 . . ?
C55 C56 H56 119.6 . . ?
C55 C56 C57 120.8(11) . . ?
C57 C56 H56 119.6 . . ?
C56 C57 C58 117.9(10) . . ?
C56 C57 C60 123.7(10) . . ?
C58 C57 C60 118.4(10) . . ?
C57 C58 H58 120.0 . . ?
C59 C58 C57 120.0(10) . . ?
C59 C58 H58 120.0 . . ?
C54 C59 H59 119.4 . . ?
C58 C59 C54 121.3(11) . . ?
C58 C59 H59 119.4 . . ?
C61 C60 C57 118.6(11) . . ?
C65 C60 C57 121.2(12) . . ?
C65 C60 C61 120.2(12) . . ?
C60 C61 H61 121.4 . . ?
C62 C61 C60 117.1(12) . . ?
C62 C61 H61 121.4 . . ?
C61 C62 H62 119.9 . . ?
C63 C62 C61 120.3(13) . . ?
C63 C62 H62 119.9 . . ?
C62 C63 H63 119.9 . . ?
C64 C63 C62 120.2(13) . . ?
C64 C63 H63 119.9 . . ?
C63 C64 H64 119.3 . . ?
C63 C64 C65 121.5(13) . . ?
C65 C64 H64 119.3 . . ?
C60 C65 C64 120.7(13) . . ?
C60 C65 H65 119.7 . . ?
C64 C65 H65 119.7 . . ?
O11 C66 O12 123.9(10) . . ?
O11 C66 C67 119.7(9) . . ?
O12 C66 C67 116.4(9) . . ?
C68 C67 C66 120.0(10) . . ?
C72 C67 C66 122.1(11) . . ?
C72 C67 C68 117.5(12) . . ?
C67 C68 H68 119.3 . . ?
C67 C68 C69 121.5(11) . . ?
C69 C68 H68 119.3 . . ?
C68 C69 H69 119.4 . . ?
C70 C69 C68 121.1(11) . . ?
C70 C69 H69 119.4 . . ?
C69 C70 C71 118.3(12) . . ?
C69 C70 C73 122.1(10) . . ?
C71 C70 C73 119.2(12) . . ?
C70 C71 H71 119.7 . . ?
C70 C71 C72 120.7(16) . . ?
C72 C71 H71 119.7 . . ?
C67 C72 C71 120.7(15) . . ?
C67 C72 H72 119.6 . . ?
C71 C72 H72 119.6 . . ?
C74 C73 C70 124.0(11) . . ?
C74 C73 C78 118.6(14) . . ?
C78 C73 C70 117.2(13) . . ?
C73 C74 H74 119.0 . . ?
C73 C74 C75 122.1(13) . . ?
C75 C74 H74 119.0 . . ?
C74 C75 H75 119.8 . . ?
C76 C75 C74 120.4(13) . . ?
C76 C75 H75 119.8 . . ?
C75 C76 H76 120.4 . . ?
C77 C76 C75 119.2(16) . . ?
C77 C76 H76 120.4 . . ?
C76 C77 H77 120.0 . . ?
C76 C77 C78 120.0(19) . . ?
C78 C77 H77 120.0 . . ?
C73 C78 C77 119.1(18) . . ?
C73 C78 H78 120.5 . . ?
C77 C78 H78 120.5 . . ?
N1 C79 C80 122.7(11) . . ?
N1 C79 C84 116.1(10) . . ?
C80 C79 C84 121.1(11) . . ?
C79 C80 C85 121.7(12) . . ?
C81 C80 C79 117.1(11) . . ?
C81 C80 C85 121.0(11) . . ?
C80 C81 H81 119.1 . . ?
C80 C81 C82 121.8(11) . . ?
C82 C81 H81 119.1 . . ?
C81 C82 H82 121.7 . . ?
C83 C82 C81 116.7(12) . . ?
C83 C82 H82 121.7 . . ?
N1 C83 H83 117.9 . . ?
C82 C83 N1 124.3(12) . . ?
C82 C83 H83 117.9 . . ?
C79 C84 H84A 109.5 . . ?
C79 C84 H84B 109.5 . . ?
C79 C84 H84C 109.5 . . ?
H84A C84 H84B 109.5 . . ?
H84A C84 H84C 109.5 . . ?
H84B C84 H84C 109.5 . . ?
C80 C85 H85A 109.5 . . ?
C80 C85 H85B 109.5 . . ?
C80 C85 H85C 109.5 . . ?
H85A C85 H85B 109.5 . . ?
H85A C85 H85C 109.5 . . ?
H85B C85 H85C 109.5 . . ?
N2 C86 C87 120.3(11) . . ?
N2 C86 C91 118.8(9) . . ?
C87 C86 C91 120.7(11) . . ?
C86 C87 C92 121.1(13) . . ?
C88 C87 C86 118.2(12) . . ?
C88 C87 C92 120.7(12) . . ?
C87 C88 H88 120.2 . . ?
C87 C88 C89 119.7(11) . . ?
C89 C88 H88 120.2 . . ?
C88 C89 H89 120.3 . . ?
C90 C89 C88 119.4(12) . . ?
C90 C89 H89 120.3 . . ?
N2 C90 C89 122.3(11) . . ?
N2 C90 H90 118.8 . . ?
C89 C90 H90 118.8 . . ?
C86 C91 H91A 109.5 . . ?
C86 C91 H91B 109.5 . . ?
C86 C91 H91C 109.5 . . ?
H91A C91 H91B 109.5 . . ?
H91A C91 H91C 109.5 . . ?
H91B C91 H91C 109.5 . . ?
C87 C92 H92A 109.5 . . ?
C87 C92 H92B 109.5 . . ?
C87 C92 H92C 109.5 . . ?
H92A C92 H92B 109.5 . . ?
H92A C92 H92C 109.5 . . ?
H92B C92 H92C 109.5 . . ?
H2SA C2S H2SB 109.5 . . ?
H2SA C2S H2SC 109.5 . . ?
H2SB C2S H2SC 109.5 . . ?
C1S C2S H2SA 109.5 . . ?
C1S C2S H2SB 109.5 . . ?
C1S C2S H2SC 109.5 . . ?
N1S C1S C2S 169(3) . . ?
H4SA C4S H4SB 109.5 . . ?
H4SA C4S H4SC 109.5 . . ?
H4SB C4S H4SC 109.5 . . ?
C3S C4S H4SA 109.5 . . ?
C3S C4S H4SB 109.5 . . ?
C3S C4S H4SC 109.5 . . ?
N2S C3S C4S 172(5) . . ?
N2SA C3SA C4SA 157(3) . . ?
C3SA C4SA H4SD 109.5 . . ?
C3SA C4SA H4SE 109.5 . . ?
C3SA C4SA H4SF 109.5 . . ?
H4SD C4SA H4SE 109.5 . . ?
H4SD C4SA H4SF 109.5 . . ?
H4SE C4SA H4SF 109.5 . . ?
H6SA C6S H6SB 109.5 . . ?
H6SA C6S H6SC 109.5 . . ?
H6SB C6S H6SC 109.5 . . ?
C5S C6S H6SA 109.5 . . ?
C5S C6S H6SB 109.5 . . ?
C5S C6S H6SC 109.5 . . ?
N3S C5S C6S 160(3) . . ?
N4S C7S C8S 153(4) . . ?
C7S C8S H8SA 109.5 . . ?
C7S C8S H8SB 109.5 . . ?
C7S C8S H8SC 109.5 . . ?
H8SA C8S H8SB 109.5 . . ?
H8SA C8S H8SC 109.5 . . ?
H8SB C8S H8SC 109.5 . . ?
H93A C93 H93B 109.5 . . ?
H93A C93 H93C 109.5 . . ?
H93B C93 H93C 109.5 . . ?
C94 C93 H93A 109.5 . . ?
C94 C93 H93B 109.5 . . ?
C94 C93 H93C 109.5 . . ?
N95 C94 C93 168(4) . . ?

loop_
_geom_bond_atom_site_label_1
_geom_bond_atom_site_label_2
_geom_bond_distance
_geom_bond_site_symmetry_2
_geom_bond_publ_flag
Eu1 N3 2.918(11) . ?
Eu1 O2 2.340(6) . ?
Eu1 O4 2.307(6) . ?
Eu1 O6 2.350(7) . ?
Eu1 O7 2.311(7) . ?
Eu1 O9 2.325(7) . ?
Eu1 O11 2.360(7) . ?
Eu1 O13 2.501(7) . ?
Eu1 O14 2.511(8) . ?
Zn1 N1 2.036(8) . ?
Zn1 O1 1.938(7) . ?
Zn1 O3 1.948(7) . ?
Zn1 O5 1.959(7) . ?
Zn2 N2 2.054(8) . ?
Zn2 O8 1.968(6) . ?
Zn2 O10 1.952(7) . ?
Zn2 O12 1.954(7) . ?
N1 C79 1.342(13) . ?
N1 C83 1.356(13) . ?
N2 C86 1.335(13) . ?
N2 C90 1.335(13) . ?
N3 O13 1.262(12) . ?
N3 O14 1.276(12) . ?
N3 O15 1.221(12) . ?
O1 C1 1.253(12) . ?
O2 C1 1.246(11) . ?
O3 C14 1.267(12) . ?
O4 C14 1.261(11) . ?
O5 C27 1.269(12) . ?
O6 C27 1.261(12) . ?
O7 C40 1.245(11) . ?
O8 C40 1.258(11) . ?
O9 C53 1.223(11) . ?
O10 C53 1.283(12) . ?
O11 C66 1.226(12) . ?
O12 C66 1.285(11) . ?
C1 C2 1.518(14) . ?
C2 C3 1.406(14) . ?
C2 C7 1.369(14) . ?
C3 H3 0.9300 . ?
C3 C4 1.384(15) . ?
C4 H4 0.9300 . ?
C4 C5 1.411(15) . ?
C5 C6 1.356(15) . ?
C5 C8 1.479(16) . ?
C6 H6 0.9300 . ?
C6 C7 1.373(15) . ?
C7 H7 0.9300 . ?
C8 C9 1.356(16) . ?
C8 C13 1.389(16) . ?
C9 H9 0.9300 . ?
C9 C10 1.379(17) . ?
C10 H10 0.9300 . ?
C10 C11 1.303(18) . ?
C11 H11 0.9300 . ?
C11 C12 1.424(19) . ?
C12 H12 0.9300 . ?
C12 C13 1.404(17) . ?
C13 H13 0.9300 . ?
C14 C15 1.460(13) . ?
C15 C16 1.380(13) . ?
C15 C20 1.389(14) . ?
C16 H16 0.9300 . ?
C16 C17 1.357(15) . ?
C17 H17 0.9300 . ?
C17 C18 1.367(14) . ?
C18 C19 1.396(14) . ?
C18 C21 1.495(15) . ?
C19 H19 0.9300 . ?
C19 C20 1.376(14) . ?
C20 H20 0.9300 . ?
C21 C22 1.414(16) . ?
C21 C26 1.339(17) . ?
C22 H22 0.9300 . ?
C22 C23 1.368(17) . ?
C23 H23 0.9300 . ?
C23 C24 1.37(2) . ?
C24 H24 0.9300 . ?
C24 C25 1.36(2) . ?
C25 H25 0.9300 . ?
C25 C26 1.402(18) . ?
C26 H26 0.9300 . ?
C27 C28 1.484(15) . ?
C28 C29 1.383(14) . ?
C28 C33 1.391(15) . ?
C29 H29 0.9300 . ?
C29 C30 1.383(14) . ?
C30 H30 0.9300 . ?
C30 C31 1.371(15) . ?
C31 C32 1.378(14) . ?
C31 C34 1.477(15) . ?
C32 H32 0.9300 . ?
C32 C33 1.374(15) . ?
C33 H33 0.9300 . ?
C34 C35 1.388(16) . ?
C34 C39 1.408(15) . ?
C35 H35 0.9300 . ?
C35 C36 1.360(16) . ?
C36 H36 0.9300 . ?
C36 C37 1.384(17) . ?
C37 H37 0.9300 . ?
C37 C38 1.387(18) . ?
C38 H38 0.9300 . ?
C38 C39 1.380(16) . ?
C39 H39 0.9300 . ?
C40 C41 1.505(13) . ?
C41 C42 1.377(12) . ?
C41 C46 1.395(13) . ?
C42 H42 0.9300 . ?
C42 C43 1.389(14) . ?
C43 H43 0.9300 . ?
C43 C44 1.396(13) . ?
C44 C45 1.379(14) . ?
C44 C47 1.471(14) . ?
C45 H45 0.9300 . ?
C45 C46 1.356(14) . ?
C46 H46 0.9300 . ?
C47 C48 1.358(16) . ?
C47 C52 1.398(15) . ?
C48 H48 0.9300 . ?
C48 C49 1.392(17) . ?
C49 H49 0.9300 . ?
C49 C50 1.39(2) . ?
C50 H50 0.9300 . ?
C50 C51 1.376(19) . ?
C51 H51 0.9300 . ?
C51 C52 1.368(16) . ?
C52 H52 0.9300 . ?
C53 C54 1.490(14) . ?
C54 C55 1.356(14) . ?
C54 C59 1.390(14) . ?
C55 H55 0.9300 . ?
C55 C56 1.363(15) . ?
C56 H56 0.9300 . ?
C56 C57 1.386(15) . ?
C57 C58 1.398(15) . ?
C57 C60 1.515(14) . ?
C58 H58 0.9300 . ?
C58 C59 1.365(15) . ?
C59 H59 0.9300 . ?
C60 C61 1.425(17) . ?
C60 C65 1.341(16) . ?
C61 H61 0.9300 . ?
C61 C62 1.410(17) . ?
C62 H62 0.9300 . ?
C62 C63 1.387(18) . ?
C63 H63 0.9300 . ?
C63 C64 1.322(17) . ?
C64 H64 0.9300 . ?
C64 C65 1.385(16) . ?
C65 H65 0.9300 . ?
C66 C67 1.494(14) . ?
C67 C68 1.364(14) . ?
C67 C72 1.352(17) . ?
C68 H68 0.9300 . ?
C68 C69 1.398(16) . ?
C69 H69 0.9300 . ?
C69 C70 1.326(16) . ?
C70 C71 1.372(18) . ?
C70 C73 1.529(16) . ?
C71 H71 0.9300 . ?
C71 C72 1.40(2) . ?
C72 H72 0.9300 . ?
C73 C74 1.315(16) . ?
C73 C78 1.40(2) . ?
C74 H74 0.9300 . ?
C74 C75 1.388(17) . ?
C75 H75 0.9300 . ?
C75 C76 1.352(19) . ?
C76 H76 0.9300 . ?
C76 C77 1.35(2) . ?
C77 H77 0.9300 . ?
C77 C78 1.42(2) . ?
C78 H78 0.9300 . ?
C79 C80 1.389(15) . ?
C79 C84 1.505(15) . ?
C80 C81 1.359(17) . ?
C80 C85 1.482(16) . ?
C81 H81 0.9300 . ?
C81 C82 1.397(17) . ?
C82 H82 0.9300 . ?
C82 C83 1.343(16) . ?
C83 H83 0.9300 . ?
C84 H84A 0.9600 . ?
C84 H84B 0.9600 . ?
C84 H84C 0.9600 . ?
C85 H85A 0.9600 . ?
C85 H85B 0.9600 . ?
C85 H85C 0.9600 . ?
C86 C87 1.419(15) . ?
C86 C91 1.468(16) . ?
C87 C88 1.365(18) . ?
C87 C92 1.488(18) . ?
C88 H88 0.9300 . ?
C88 C89 1.388(18) . ?
C89 H89 0.9300 . ?
C89 C90 1.344(15) . ?
C90 H90 0.9300 . ?
C91 H91A 0.9600 . ?
C91 H91B 0.9600 . ?
C91 H91C 0.9600 . ?
C92 H92A 0.9600 . ?
C92 H92B 0.9600 . ?
C92 H92C 0.9600 . ?
N1S C1S 1.207(9) . ?
C2S H2SA 0.9600 . ?
C2S H2SB 0.9600 . ?
C2S H2SC 0.9600 . ?
C2S C1S 1.386(9) . ?
C4S H4SA 0.9600 . ?
C4S H4SB 0.9600 . ?
C4S H4SC 0.9600 . ?
C4S C3S 1.399(10) . ?
C3S N2S 1.200(9) . ?
N2SA C3SA 1.204(10) . ?
C3SA C4SA 1.405(10) . ?
C4SA H4SD 0.9600 . ?
C4SA H4SE 0.9600 . ?
C4SA H4SF 0.9600 . ?
C6S H6SA 0.9600 . ?
C6S H6SB 0.9600 . ?
C6S H6SC 0.9600 . ?
C6S C5S 1.410(9) . ?
C5S N3S 1.195(9) . ?
C7S N4S 1.205(10) . ?
C7S C8S 1.400(10) . ?
C8S H8SA 0.9600 . ?
C8S H8SB 0.9600 . ?
C8S H8SC 0.9600 . ?
C93 H93A 0.9600 . ?
C93 H93B 0.9600 . ?
C93 H93C 0.9600 . ?
C93 C94 1.34(4) . ?
C94 N95 1.18(4) . ?

loop_
_geom_torsion_atom_site_label_1
_geom_torsion_atom_site_label_2
_geom_torsion_atom_site_label_3
_geom_torsion_atom_site_label_4
_geom_torsion
_geom_torsion_site_symmetry_1
_geom_torsion_site_symmetry_2
_geom_torsion_site_symmetry_3
_geom_torsion_site_symmetry_4
_geom_torsion_publ_flag
Eu1 O2 C1 O1 -51.6(18) . . . . ?
Eu1 O2 C1 C2 126.8(11) . . . . ?
Eu1 O4 C14 O3 -65.7(18) . . . . ?
Eu1 O4 C14 C15 115.5(12) . . . . ?
Eu1 O6 C27 O5 -79.9(14) . . . . ?
Eu1 O6 C27 C28 101.6(12) . . . . ?
Eu1 O7 C40 O8 -58(2) . . . . ?
Eu1 O7 C40 C41 123.0(13) . . . . ?
Eu1 O9 C53 O10 -46(3) . . . . ?
Eu1 O9 C53 C54 134.0(16) . . . . ?
Eu1 O11 C66 O12 -38(3) . . . . ?
Eu1 O11 C66 C67 143.5(18) . . . . ?
Zn1 N1 C79 C80 168.0(9) . . . . ?
Zn1 N1 C79 C84 -8.9(14) . . . . ?
Zn1 N1 C83 C82 -169.4(11) . . . . ?
Zn1 O1 C1 O2 12.7(15) . . . . ?
Zn1 O1 C1 C2 -165.7(6) . . . . ?
Zn1 O3 C14 O4 2.2(15) . . . . ?
Zn1 O3 C14 C15 -179.0(7) . . . . ?
Zn1 O5 C27 O6 -4.4(13) . . . . ?
Zn1 O5 C27 C28 174.0(7) . . . . ?
Zn2 N2 C86 C87 176.5(8) . . . . ?
Zn2 N2 C86 C91 -7.9(13) . . . . ?
Zn2 N2 C90 C89 -175.6(10) . . . . ?
Zn2 O8 C40 O7 4.3(15) . . . . ?
Zn2 O8 C40 C41 -177.1(6) . . . . ?
Zn2 O10 C53 O9 8.0(15) . . . . ?
Zn2 O10 C53 C54 -172.2(7) . . . . ?
Zn2 O12 C66 O11 -14.0(13) . . . . ?
Zn2 O12 C66 C67 164.3(7) . . . . ?
N1 C79 C80 C81 4.0(19) . . . . ?
N1 C79 C80 C85 -179.8(12) . . . . ?
N2 C86 C87 C88 -2.4(17) . . . . ?
N2 C86 C87 C92 176.0(11) . . . . ?
O1 C1 C2 C3 177.5(9) . . . . ?
O1 C1 C2 C7 1.8(15) . . . . ?
O2 C1 C2 C3 -1.1(14) . . . . ?
O2 C1 C2 C7 -176.8(10) . . . . ?
O3 C14 C15 C16 -1.3(17) . . . . ?
O3 C14 C15 C20 177.5(10) . . . . ?
O4 C14 C15 C16 177.5(11) . . . . ?
O4 C14 C15 C20 -3.7(17) . . . . ?
O5 C27 C28 C29 -177.9(10) . . . . ?
O5 C27 C28 C33 2.7(16) . . . . ?
O6 C27 C28 C29 0.6(15) . . . . ?
O6 C27 C28 C33 -178.8(10) . . . . ?
O7 C40 C41 C42 -173.0(10) . . . . ?
O7 C40 C41 C46 5.3(15) . . . . ?
O8 C40 C41 C42 8.4(15) . . . . ?
O8 C40 C41 C46 -173.4(9) . . . . ?
O9 C53 C54 C55 10.2(16) . . . . ?
O9 C53 C54 C59 -168.7(11) . . . . ?
O10 C53 C54 C55 -169.6(10) . . . . ?
O10 C53 C54 C59 11.5(15) . . . . ?
O11 C66 C67 C68 -8.0(16) . . . . ?
O11 C66 C67 C72 164.9(12) . . . . ?
O12 C66 C67 C68 173.6(10) . . . . ?
O12 C66 C67 C72 -13.5(16) . . . . ?
O13 N3 O14 Eu1 2.2(9) . . . . ?
O14 N3 O13 Eu1 -2.3(9) . . . . ?
O15 N3 O13 Eu1 -179.4(9) . . . . ?
O15 N3 O14 Eu1 179.4(9) . . . . ?
C1 C2 C3 C4 -176.0(10) . . . . ?
C1 C2 C7 C6 176.2(11) . . . . ?
C2 C3 C4 C5 2.0(18) . . . . ?
C3 C2 C7 C6 0.5(18) . . . . ?
C3 C4 C5 C6 -3.9(18) . . . . ?
C3 C4 C5 C8 174.9(12) . . . . ?
C4 C5 C6 C7 4.3(19) . . . . ?
C4 C5 C8 C9 145.2(14) . . . . ?
C4 C5 C8 C13 -43.5(19) . . . . ?
C5 C6 C7 C2 -2.7(19) . . . . ?
C5 C8 C9 C10 177.4(14) . . . . ?
C5 C8 C13 C12 -175.8(13) . . . . ?
C6 C5 C8 C9 -36(2) . . . . ?
C6 C5 C8 C13 135.3(13) . . . . ?
C7 C2 C3 C4 -0.2(17) . . . . ?
C8 C5 C6 C7 -174.5(12) . . . . ?
C8 C9 C10 C11 -4(3) . . . . ?
C9 C8 C13 C12 -4(2) . . . . ?
C9 C10 C11 C12 0(3) . . . . ?
C10 C11 C12 C13 2(2) . . . . ?
C11 C12 C13 C8 0(2) . . . . ?
C13 C8 C9 C10 6(2) . . . . ?
C14 C15 C16 C17 -178.8(11) . . . . ?
C14 C15 C20 C19 -178.9(10) . . . . ?
C15 C16 C17 C18 -5(2) . . . . ?
C16 C15 C20 C19 0.0(17) . . . . ?
C16 C17 C18 C19 5.7(19) . . . . ?
C16 C17 C18 C21 -177.1(12) . . . . ?
C17 C18 C19 C20 -3.1(17) . . . . ?
C17 C18 C21 C22 -138.6(13) . . . . ?
C17 C18 C21 C26 45.0(17) . . . . ?
C18 C19 C20 C15 0.5(18) . . . . ?
C18 C21 C22 C23 -179.3(12) . . . . ?
C18 C21 C26 C25 -178.6(13) . . . . ?
C19 C18 C21 C22 38.5(17) . . . . ?
C19 C18 C21 C26 -138.0(13) . . . . ?
C20 C15 C16 C17 2.4(18) . . . . ?
C21 C18 C19 C20 179.6(11) . . . . ?
C21 C22 C23 C24 -2(2) . . . . ?
C22 C21 C26 C25 5(2) . . . . ?
C22 C23 C24 C25 5(3) . . . . ?
C23 C24 C25 C26 -3(3) . . . . ?
C24 C25 C26 C21 -2(2) . . . . ?
C26 C21 C22 C23 -3(2) . . . . ?
C27 C28 C29 C30 -177.5(10) . . . . ?
C27 C28 C33 C32 178.0(11) . . . . ?
C28 C29 C30 C31 -1.2(17) . . . . ?
C29 C28 C33 C32 -1.4(17) . . . . ?
C29 C30 C31 C32 -0.2(18) . . . . ?
C29 C30 C31 C34 177.9(11) . . . . ?
C30 C31 C32 C33 0.7(19) . . . . ?
C30 C31 C34 C35 -143.7(12) . . . . ?
C30 C31 C34 C39 36.7(17) . . . . ?
C31 C32 C33 C28 0(2) . . . . ?
C31 C34 C35 C36 177.4(12) . . . . ?
C31 C34 C39 C38 -177.9(12) . . . . ?
C32 C31 C34 C35 34.4(18) . . . . ?
C32 C31 C34 C39 -145.2(12) . . . . ?
C33 C28 C29 C30 1.9(16) . . . . ?
C34 C31 C32 C33 -177.4(12) . . . . ?
C34 C35 C36 C37 1(2) . . . . ?
C35 C34 C39 C38 2.5(18) . . . . ?
C35 C36 C37 C38 2(2) . . . . ?
C36 C37 C38 C39 -2(2) . . . . ?
C37 C38 C39 C34 0(2) . . . . ?
C39 C34 C35 C36 -3.0(19) . . . . ?
C40 C41 C42 C43 178.1(10) . . . . ?
C40 C41 C46 C45 179.7(10) . . . . ?
C41 C42 C43 C44 3.3(17) . . . . ?
C42 C41 C46 C45 -2.1(16) . . . . ?
C42 C43 C44 C45 -4.0(17) . . . . ?
C42 C43 C44 C47 178.3(11) . . . . ?
C43 C44 C45 C46 1.8(17) . . . . ?
C43 C44 C47 C48 30.1(17) . . . . ?
C43 C44 C47 C52 -147.0(12) . . . . ?
C44 C45 C46 C41 1.3(17) . . . . ?
C44 C47 C48 C49 -177.3(12) . . . . ?
C44 C47 C52 C51 178.4(12) . . . . ?
C45 C44 C47 C48 -147.4(12) . . . . ?
C45 C44 C47 C52 35.5(17) . . . . ?
C46 C41 C42 C43 -0.2(16) . . . . ?
C47 C44 C45 C46 179.4(11) . . . . ?
C47 C48 C49 C50 1(2) . . . . ?
C48 C47 C52 C51 1.2(19) . . . . ?
C48 C49 C50 C51 -3(2) . . . . ?
C49 C50 C51 C52 4(2) . . . . ?
C50 C51 C52 C47 -3(2) . . . . ?
C52 C47 C48 C49 0(2) . . . . ?
C53 C54 C55 C56 -179.3(11) . . . . ?
C53 C54 C59 C58 176.4(11) . . . . ?
C54 C55 C56 C57 2(2) . . . . ?
C55 C54 C59 C58 -2.6(18) . . . . ?
C55 C56 C57 C58 -1.2(19) . . . . ?
C55 C56 C57 C60 -179.3(12) . . . . ?
C56 C57 C58 C59 -1.6(18) . . . . ?
C56 C57 C60 C61 53.8(16) . . . . ?
C56 C57 C60 C65 -127.5(14) . . . . ?
C57 C58 C59 C54 3.5(18) . . . . ?
C57 C60 C61 C62 177.4(11) . . . . ?
C57 C60 C65 C64 -176.3(11) . . . . ?
C58 C57 C60 C61 -124.2(13) . . . . ?
C58 C57 C60 C65 54.4(16) . . . . ?
C59 C54 C55 C56 -0.4(18) . . . . ?
C60 C57 C58 C59 176.6(11) . . . . ?
C60 C61 C62 C63 0(2) . . . . ?
C61 C60 C65 C64 2.3(19) . . . . ?
C61 C62 C63 C64 -1(2) . . . . ?
C62 C63 C64 C65 2(2) . . . . ?
C63 C64 C65 C60 -2(2) . . . . ?
C65 C60 C61 C62 -1.3(19) . . . . ?
C66 C67 C68 C69 175.6(12) . . . . ?
C66 C67 C72 C71 -173.0(13) . . . . ?
C67 C68 C69 C70 -1(2) . . . . ?
C68 C67 C72 C71 0(2) . . . . ?
C68 C69 C70 C71 -3(2) . . . . ?
C68 C69 C70 C73 -174.8(12) . . . . ?
C69 C70 C71 C72 5(2) . . . . ?
C69 C70 C73 C74 -163.3(14) . . . . ?
C69 C70 C73 C78 22(2) . . . . ?
C70 C71 C72 C67 -4(2) . . . . ?
C70 C73 C74 C75 -178.5(12) . . . . ?
C70 C73 C78 C77 178.3(15) . . . . ?
C71 C70 C73 C74 25(2) . . . . ?
C71 C70 C73 C78 -149.8(15) . . . . ?
C72 C67 C68 C69 2(2) . . . . ?
C73 C70 C71 C72 177.4(13) . . . . ?
C73 C74 C75 C76 -2(2) . . . . ?
C74 C73 C78 C77 3(2) . . . . ?
C74 C75 C76 C77 9(3) . . . . ?
C75 C76 C77 C78 -9(3) . . . . ?
C76 C77 C78 C73 3(3) . . . . ?
C78 C73 C74 C75 -4(2) . . . . ?
C79 N1 C83 C82 3.4(18) . . . . ?
C79 C80 C81 C82 -3(2) . . . . ?
C80 C81 C82 C83 2(2) . . . . ?
C81 C82 C83 N1 -2(2) . . . . ?
C83 N1 C79 C80 -4.3(17) . . . . ?
C83 N1 C79 C84 178.9(11) . . . . ?
C84 C79 C80 C81 -179.3(12) . . . . ?
C84 C79 C80 C85 -3(2) . . . . ?
C85 C80 C81 C82 -179.0(14) . . . . ?
C86 N2 C90 C89 -1.0(17) . . . . ?
C86 C87 C88 C89 1.3(19) . . . . ?
C87 C88 C89 C90 0(2) . . . . ?
C88 C89 C90 N2 0(2) . . . . ?
C90 N2 C86 C87 2.3(15) . . . . ?
C90 N2 C86 C91 177.9(10) . . . . ?
C91 C86 C87 C88 -178.0(11) . . . . ?
C91 C86 C87 C92 0.5(17) . . . . ?
C92 C87 C88 C89 -177.1(12) . . . . ?
